data_1553708
loop_
_publ_author_name
'Hisaki, Ichiro'
'Ikenaka, Nobuaki'
'Tsuzuki, Seiji'
'Tohnai, Norimitsu'

_publ_section_title
;
 Sterically crowded hydrogen-bonded hexagonal network frameworks
;
_journal_issue 2
_journal_name_full 'Materials Chemistry Frontiers'
_journal_page_first 338
_journal_paper_doi 10.1039/C7QM00544J
_journal_volume 2
_journal_year 2018
_chemical_formula_moiety 'C72 H60 O12'
_chemical_formula_sum 'C72 H60 O12'
_chemical_formula_weight 1117.26
_chemical_name_systematic hexakis(4-carboxy-3,5-dimethylphenyl)triphenylene
_space_group_crystal_system triclinic
_space_group_IT_number 2
_space_group_name_Hall '-P 1'
_space_group_name_H-M_alt 'P -1'
_atom_sites_solution_hydrogens geom
_atom_sites_solution_primary direct
_atom_sites_solution_secondary difmap
_audit_update_record
;
2017-10-06 deposited with the CCDC.
2017-12-12 downloaded from the CCDC.
;
_cell_angle_alpha 102.970(2)
_cell_angle_beta 102.468(3)
_cell_angle_gamma 97.238(3)
_cell_formula_units_Z 2
_cell_length_a 14.5930(5)
_cell_length_b 15.3214(5)
_cell_length_c 20.3750(6)
_cell_measurement_reflns_used 6728
_cell_measurement_temperature 213
_cell_measurement_theta_max 77.13
_cell_measurement_theta_min 4.57
_cell_volume 4261.2(3)
_computing_cell_refinement 'CrysAlisPro 1.171.39.5a (Rigaku OD, 2015)'
_computing_data_collection 'CrysAlisPro 1.171.39.5a (Rigaku OD, 2015)'
_computing_data_reduction 'CrysAlisPro 1.171.39.5a (Rigaku OD, 2015)'
_computing_molecular_graphics 'CrystalStructure 4.2.4'
_computing_publication_material 'CrystalStructure 4.2.4 (Rigaku, 2016)'
_computing_structure_refinement 'SHELXL Version 2014/7 (Sheldrick, 2008)'
_computing_structure_solution 'SHELXT Version 2014/5 (Sheldrick, 2014)'
_diffrn_ambient_temperature 213
_diffrn_measured_fraction_theta_full 0.989
_diffrn_measured_fraction_theta_max 0.942
_diffrn_measurement_device_type XtaLAB200
_diffrn_radiation_type 'Cu K\a'
_diffrn_radiation_wavelength 1.54187
_diffrn_reflns_av_R_equivalents 0.1035
_diffrn_reflns_Laue_measured_fraction_full 0.989
_diffrn_reflns_Laue_measured_fraction_max 0.942
_diffrn_reflns_limit_h_max 17
_diffrn_reflns_limit_h_min -12
_diffrn_reflns_limit_k_max 19
_diffrn_reflns_limit_k_min -19
_diffrn_reflns_limit_l_max 25
_diffrn_reflns_limit_l_min -25
_diffrn_reflns_number 40581
_diffrn_reflns_point_group_measured_fraction_full 0.989
_diffrn_reflns_point_group_measured_fraction_max 0.942
_diffrn_reflns_theta_full 67.687
_diffrn_reflns_theta_max 78.057
_diffrn_reflns_theta_min 3.943
_diffrn_standards_number 0
_exptl_absorpt_coefficient_mu 0.477
_exptl_absorpt_correction_T_max 1.000
_exptl_absorpt_correction_T_min 0.631
_exptl_absorpt_correction_type multi-scan
_exptl_absorpt_process_details
;
CrysAlisPro 1.171.39.5a (Rigaku Oxford Diffraction, 2015)
Empirical absorption correction using spherical harmonics,
 implemented in SCALE3 ABSPACK scaling algorithm.
;
_exptl_crystal_colour colorless
_exptl_crystal_density_diffrn 0.871
_exptl_crystal_density_method 'not measured'
_exptl_crystal_description columnar
_exptl_crystal_F_000 1332.00
_exptl_crystal_preparation Luminescent
_exptl_crystal_recrystallization_method 'Re-crystallisation from solvent: DMF, methyl benzoate'
_exptl_crystal_size_max 0.20
_exptl_crystal_size_mid 0.05
_exptl_crystal_size_min 0.05
_refine_diff_density_max 0.61
_refine_diff_density_min -0.47
_refine_ls_extinction_method none
_refine_ls_goodness_of_fit_ref 1.017
_refine_ls_hydrogen_treatment constr
_refine_ls_number_parameters 769
_refine_ls_number_reflns 17192
_refine_ls_number_restraints 0
_refine_ls_R_factor_all 0.1668
_refine_ls_R_factor_gt 0.1052
_refine_ls_shift/su_max 0.000
_refine_ls_structure_factor_coef Fsqd
_refine_ls_weighting_details 'w = 1/[\s^2^(Fo^2^)+(0.2000P)^2^] where P=(Fo^2^+2Fc^2^)/3'
_refine_ls_weighting_scheme calc
_refine_ls_wR_factor_gt 0.3034
_refine_ls_wR_factor_ref 0.3608
_reflns_Friedel_coverage 0.000
_reflns_number_gt 8173
_reflns_number_total 17192
_reflns_threshold_expression F^2^>2.0\s(F^2^)
_cod_data_source_file c7qm00544j2.cif
_cod_data_source_block TpMe-3
_cod_database_code 1553708

loop_
_space_group_symop_id
_space_group_symop_operation_xyz
1 +X,+Y,+Z
2 -X,-Y,-Z

loop_
_atom_site_label
_atom_site_type_symbol
_atom_site_fract_x
_atom_site_fract_y
_atom_site_fract_z
_atom_site_U_iso_or_equiv
_atom_site_adp_type
_atom_site_occupancy
_atom_site_site_symmetry_order
_atom_site_calc_flag
_atom_site_refinement_flags_posn
_atom_site_refinement_flags_adp
O1 O 0.1899(4) 1.0810(3) 0.8831(2) 0.136(2) Uani 1 1 d . .
O2 O 0.0398(3) 1.0563(3) 0.87804(19) 0.1143(15) Uani 1 1 d . .
H73A H 0.0559 1.1014 0.9113 0.137 Uiso 1 1 calc R U
O3 O -0.2979(3) 1.0309(2) 0.59767(15) 0.0833(11) Uani 1 1 d . .
H74A H -0.3376 1.0639 0.5929 0.100 Uiso 1 1 calc R U
O4 O -0.3545(2) 0.9838(2) 0.48354(15) 0.0748(10) Uani 1 1 d . .
O5 O -0.3250(6) 0.5891(8) 0.0428(3) 0.279(6) Uani 1 1 d . .
O6 O -0.2527(4) 0.5039(4) -0.0121(2) 0.1314(18) Uani 1 1 d . .
H75A H -0.2798 0.5240 -0.0436 0.158 Uiso 1 1 calc R U
O7 O 0.0505(3) 0.1817(3) -0.01184(17) 0.1016(13) Uani 1 1 d . .
O8 O 0.2009(3) 0.2450(3) 0.02908(14) 0.0905(12) Uani 1 1 d . .
H76A H 0.2042 0.2152 -0.0089 0.109 Uiso 1 1 calc R U
O9 O 0.5393(3) 0.1115(2) 0.48076(15) 0.0820(11) Uani 1 1 d . .
H77A H 0.5755 0.0752 0.4854 0.098 Uiso 1 1 calc R U
O10 O 0.5919(3) 0.1546(2) 0.59544(16) 0.0815(10) Uani 1 1 d . .
O11 O 0.6604(4) 0.5394(4) 0.8737(2) 0.1285(17) Uani 1 1 d . .
O12 O 0.6664(3) 0.6807(3) 0.86424(19) 0.1093(14) Uani 1 1 d . .
H78A H 0.7116 0.6911 0.8985 0.131 Uiso 1 1 calc R U
C1 C 0.0412(3) 0.7445(2) 0.60669(15) 0.0448(9) Uani 1 1 d . .
C2 C -0.0322(3) 0.7329(2) 0.54614(16) 0.0441(9) Uani 1 1 d . .
C3 C -0.0352(3) 0.6668(2) 0.48682(16) 0.0480(10) Uani 1 1 d . .
H3 H -0.0848 0.6595 0.4476 0.058 Uiso 1 1 calc R U
C4 C 0.0330(3) 0.6100(2) 0.48263(15) 0.0406(8) Uani 1 1 d . .
C5 C 0.0341(3) 0.5475(2) 0.41728(15) 0.0415(8) Uani 1 1 d . .
C6 C -0.0313(3) 0.5420(2) 0.35448(15) 0.0483(10) Uani 1 1 d . .
H6 H -0.0806 0.5748 0.3560 0.058 Uiso 1 1 calc R U
C7 C -0.0271(3) 0.4910(2) 0.29062(15) 0.0477(10) Uani 1 1 d . .
C8 C 0.0471(3) 0.4395(2) 0.28772(15) 0.0423(8) Uani 1 1 d . .
C9 C 0.1109(3) 0.4432(2) 0.35009(15) 0.0437(9) Uani 1 1 d . .
H9 H 0.1592 0.4091 0.3486 0.052 Uiso 1 1 calc R U
C10 C 0.1067(3) 0.4951(2) 0.41522(15) 0.0405(8) Uani 1 1 d . .
C11 C 0.1764(3) 0.4985(2) 0.47953(14) 0.0400(8) Uani 1 1 d . .
C12 C 0.2443(3) 0.4405(2) 0.48114(16) 0.0466(9) Uani 1 1 d . .
H12 H 0.2443 0.3993 0.4399 0.056 Uiso 1 1 calc R U
C13 C 0.3106(3) 0.4423(2) 0.54107(15) 0.0441(9) Uani 1 1 d . .
C14 C 0.3152(3) 0.5081(2) 0.60376(16) 0.0460(9) Uani 1 1 d . .
C15 C 0.2462(3) 0.5629(2) 0.60253(16) 0.0449(9) Uani 1 1 d . .
H15 H 0.2462 0.6038 0.6439 0.054 Uiso 1 1 calc R U
C16 C 0.1769(3) 0.5598(2) 0.54259(15) 0.0415(8) Uani 1 1 d . .
C17 C 0.1043(3) 0.6186(2) 0.54412(15) 0.0412(8) Uani 1 1 d . .
C18 C 0.1073(3) 0.6860(2) 0.60421(16) 0.0452(9) Uani 1 1 d . .
H18 H 0.1553 0.6920 0.6441 0.054 Uiso 1 1 calc R U
C19 C 0.0565(3) 0.8196(2) 0.67077(16) 0.0497(10) Uani 1 1 d . .
C20 C 0.0861(3) 0.8055(2) 0.73584(16) 0.0525(10) Uani 1 1 d . .
H20 H 0.0948 0.7473 0.7390 0.063 Uiso 1 1 calc R U
C21 C 0.1035(3) 0.8743(3) 0.79727(18) 0.0583(11) Uani 1 1 d . .
C22 C 0.0907(3) 0.9613(2) 0.79097(18) 0.0599(11) Uani 1 1 d . .
C23 C 0.0623(4) 0.9790(2) 0.72639(19) 0.0638(12) Uani 1 1 d . .
C24 C 0.0462(3) 0.9076(2) 0.66684(18) 0.0575(11) Uani 1 1 d . .
H24 H 0.0280 0.9190 0.6234 0.069 Uiso 1 1 calc R U
C25 C -0.1073(3) 0.7914(2) 0.54198(17) 0.0490(10) Uani 1 1 d . .
C26 C -0.1633(3) 0.8015(2) 0.58956(17) 0.0504(10) Uani 1 1 d . .
H26 H -0.1580 0.7675 0.6223 0.060 Uiso 1 1 calc R U
C27 C -0.2271(3) 0.8615(2) 0.58892(17) 0.0503(10) Uani 1 1 d . .
C28 C -0.2368(3) 0.9100(2) 0.53799(18) 0.0553(11) Uani 1 1 d . .
C29 C -0.1851(4) 0.8971(3) 0.4878(2) 0.0666(13) Uani 1 1 d . .
C30 C -0.1206(3) 0.8371(3) 0.49053(19) 0.0587(11) Uani 1 1 d . .
H30 H -0.0860 0.8279 0.4570 0.070 Uiso 1 1 calc R U
C31 C -0.0965(3) 0.4991(2) 0.22763(17) 0.0539(10) Uani 1 1 d . .
C32 C -0.1087(4) 0.5847(3) 0.2203(2) 0.0771(15) Uani 1 1 d . .
H32 H -0.0768 0.6356 0.2562 0.092 Uiso 1 1 calc R U
C33 C -0.1676(4) 0.5968(3) 0.1606(2) 0.0863(17) Uani 1 1 d . .
C34 C -0.2124(4) 0.5226(3) 0.1071(2) 0.0722(14) Uani 1 1 d . .
C35 C -0.2027(4) 0.4354(3) 0.11226(19) 0.0671(13) Uani 1 1 d . .
C36 C -0.1464(3) 0.4246(3) 0.17432(18) 0.0558(10) Uani 1 1 d . .
H36 H -0.1427 0.3663 0.1795 0.067 Uiso 1 1 calc R U
C37 C 0.0635(3) 0.3870(2) 0.22160(15) 0.0461(9) Uani 1 1 d . .
C38 C 0.0551(3) 0.4196(3) 0.16302(17) 0.0569(11) Uani 1 1 d . .
H38 H 0.0396 0.4771 0.1650 0.068 Uiso 1 1 calc R U
C39 C 0.0690(3) 0.3693(3) 0.10111(17) 0.0585(11) Uani 1 1 d . .
C40 C 0.0968(3) 0.2849(3) 0.09954(17) 0.0572(11) Uani 1 1 d . .
C41 C 0.1091(3) 0.2515(2) 0.15851(18) 0.0570(11) Uani 1 1 d . .
C42 C 0.0919(3) 0.3026(2) 0.21818(16) 0.0499(10) Uani 1 1 d . .
H42 H 0.0996 0.2802 0.2574 0.060 Uiso 1 1 calc R U
C43 C 0.3728(3) 0.3721(2) 0.54003(17) 0.0510(10) Uani 1 1 d . .
C44 C 0.4275(3) 0.3566(3) 0.4926(2) 0.0610(12) Uani 1 1 d . .
H44 H 0.4269 0.3921 0.4611 0.073 Uiso 1 1 calc R U
C45 C 0.4836(3) 0.2891(3) 0.4906(2) 0.0648(12) Uani 1 1 d . .
C46 C 0.4865(3) 0.2391(2) 0.5407(2) 0.0564(11) Uani 1 1 d . .
C47 C 0.4359(3) 0.2567(3) 0.59117(19) 0.0594(11) Uani 1 1 d . .
C48 C 0.3784(3) 0.3229(2) 0.58883(19) 0.0581(11) Uani 1 1 d . .
H48 H 0.3426 0.3340 0.6215 0.070 Uiso 1 1 calc R U
C49 C 0.3948(3) 0.5254(2) 0.66635(16) 0.0493(10) Uani 1 1 d . .
C50 C 0.4884(3) 0.5374(3) 0.66028(19) 0.0598(11) Uani 1 1 d . .
H50 H 0.4993 0.5299 0.6162 0.072 Uiso 1 1 calc R U
C51 C 0.5647(3) 0.5600(3) 0.7170(2) 0.0656(12) Uani 1 1 d . .
C52 C 0.5490(3) 0.5709(3) 0.78290(18) 0.0641(12) Uani 1 1 d . .
C53 C 0.4559(4) 0.5569(4) 0.7913(2) 0.0765(15) Uani 1 1 d . .
C54 C 0.3807(3) 0.5353(3) 0.73238(19) 0.0629(12) Uani 1 1 d . .
H54 H 0.3186 0.5271 0.7374 0.075 Uiso 1 1 calc R U
C55 C 0.1123(4) 1.0386(3) 0.8560(2) 0.0690(13) Uani 1 1 d . .
C56 C -0.3009(3) 0.9791(3) 0.5389(2) 0.0608(11) Uani 1 1 d . .
C57 C -0.2718(5) 0.5397(5) 0.0425(3) 0.103(2) Uani 1 1 d . .
C58 C 0.1160(4) 0.2325(3) 0.03338(19) 0.0655(13) Uani 1 1 d . .
C59 C 0.5442(3) 0.1638(3) 0.5398(2) 0.0625(12) Uani 1 1 d . .
C60 C 0.6311(4) 0.5957(4) 0.8452(2) 0.0832(16) Uani 1 1 d . .
C61 C 0.1343(5) 0.8543(3) 0.8667(2) 0.0835(16) Uani 1 1 d . .
H61A H 0.0874 0.8662 0.8925 0.100 Uiso 1 1 calc R U
H61B H 0.1946 0.8924 0.8921 0.100 Uiso 1 1 calc R U
H61C H 0.1405 0.7914 0.8599 0.100 Uiso 1 1 calc R U
C62 C 0.0467(5) 1.0721(3) 0.7186(3) 0.097(2) Uani 1 1 d . .
H62A H 0.0080 1.0955 0.7485 0.117 Uiso 1 1 calc R U
H62B H 0.0150 1.0675 0.6711 0.117 Uiso 1 1 calc R U
H62C H 0.1072 1.1125 0.7311 0.117 Uiso 1 1 calc R U
C63 C -0.2855(4) 0.8681(3) 0.6417(2) 0.0735(14) Uani 1 1 d . .
H63A H -0.3501 0.8702 0.6198 0.088 Uiso 1 1 calc R U
H63B H -0.2591 0.9224 0.6787 0.088 Uiso 1 1 calc R U
H63C H -0.2846 0.8158 0.6603 0.088 Uiso 1 1 calc R U
C64 C -0.1896(5) 0.9470(5) 0.4304(3) 0.109(2) Uani 1 1 d . .
H64A H -0.2536 0.9338 0.4014 0.131 Uiso 1 1 calc R U
H64B H -0.1469 0.9270 0.4027 0.131 Uiso 1 1 calc R U
H64C H -0.1711 1.0114 0.4509 0.131 Uiso 1 1 calc R U
C65 C -0.1742(7) 0.6937(4) 0.1575(4) 0.165(4) Uani 1 1 d . .
H65A H -0.1468 0.7073 0.1213 0.198 Uiso 1 1 calc R U
H65B H -0.1399 0.7349 0.2014 0.198 Uiso 1 1 calc R U
H65C H -0.2399 0.7003 0.1479 0.198 Uiso 1 1 calc R U
C66 C -0.2504(5) 0.3507(4) 0.0547(2) 0.0962(19) Uani 1 1 d . .
H66A H -0.2143 0.3426 0.0203 0.115 Uiso 1 1 calc R U
H66B H -0.3139 0.3569 0.0336 0.115 Uiso 1 1 calc R U
H66C H -0.2534 0.2987 0.0736 0.115 Uiso 1 1 calc R U
C67 C 0.0482(5) 0.4045(4) 0.0370(2) 0.0886(18) Uani 1 1 d . .
H67A H -0.0163 0.3794 0.0105 0.106 Uiso 1 1 calc R U
H67B H 0.0913 0.3867 0.0090 0.106 Uiso 1 1 calc R U
H67C H 0.0565 0.4697 0.0505 0.106 Uiso 1 1 calc R U
C68 C 0.1392(4) 0.1609(3) 0.1578(2) 0.0846(17) Uani 1 1 d . .
H68A H 0.1169 0.1363 0.1921 0.101 Uiso 1 1 calc R U
H68B H 0.2076 0.1689 0.1682 0.101 Uiso 1 1 calc R U
H68C H 0.1124 0.1196 0.1126 0.101 Uiso 1 1 calc R U
C69 C 0.5424(5) 0.2780(4) 0.4378(3) 0.0950(19) Uani 1 1 d . .
H69A H 0.5309 0.3204 0.4100 0.114 Uiso 1 1 calc R U
H69B H 0.5249 0.2170 0.4083 0.114 Uiso 1 1 calc R U
H69C H 0.6089 0.2897 0.4614 0.114 Uiso 1 1 calc R U
C70 C 0.4385(5) 0.2079(4) 0.6482(3) 0.093(2) Uani 1 1 d . .
H70A H 0.3949 0.2282 0.6750 0.112 Uiso 1 1 calc R U
H70B H 0.5019 0.2213 0.6780 0.112 Uiso 1 1 calc R U
H70C H 0.4202 0.1434 0.6279 0.112 Uiso 1 1 calc R U
C71 C 0.6657(4) 0.5774(6) 0.7077(3) 0.112(2) Uani 1 1 d . .
H71A H 0.7072 0.5522 0.7388 0.135 Uiso 1 1 calc R U
H71B H 0.6880 0.6419 0.7178 0.135 Uiso 1 1 calc R U
H71C H 0.6655 0.5493 0.6605 0.135 Uiso 1 1 calc R U
C72 C 0.4413(5) 0.5711(7) 0.8634(3) 0.133(3) Uani 1 1 d . .
H72A H 0.4150 0.6252 0.8747 0.159 Uiso 1 1 calc R U
H72B H 0.5015 0.5775 0.8961 0.159 Uiso 1 1 calc R U
H72C H 0.3982 0.5196 0.8655 0.159 Uiso 1 1 calc R U

loop_
_atom_site_aniso_label
_atom_site_aniso_U_11
_atom_site_aniso_U_22
_atom_site_aniso_U_33
_atom_site_aniso_U_23
_atom_site_aniso_U_13
_atom_site_aniso_U_12
O1 0.110(4) 0.132(3) 0.107(3) -0.084(3) 0.019(3) 0.027(3)
O2 0.104(3) 0.116(3) 0.082(2) -0.065(2) 0.030(2) 0.020(2)
O3 0.115(3) 0.0774(18) 0.0663(18) 0.0048(15) 0.0179(18) 0.081(2)
O4 0.097(2) 0.0758(18) 0.0601(17) 0.0116(14) 0.0154(16) 0.0672(18)
O5 0.263(9) 0.556(16) 0.112(4) 0.137(7) 0.054(5) 0.323(11)
O6 0.148(4) 0.189(5) 0.058(2) 0.035(3) -0.004(3) 0.079(4)
O7 0.084(3) 0.123(3) 0.0593(19) -0.0544(19) 0.0196(18) 0.021(2)
O8 0.080(3) 0.130(3) 0.0401(15) -0.0298(16) 0.0109(16) 0.045(2)
O9 0.115(3) 0.0746(18) 0.0698(18) 0.0101(15) 0.0262(19) 0.077(2)
O10 0.098(3) 0.0794(19) 0.0712(19) 0.0129(15) 0.0060(18) 0.0682(19)
O11 0.125(4) 0.176(4) 0.068(2) 0.042(3) -0.026(2) 0.037(3)
O12 0.100(3) 0.133(3) 0.062(2) -0.025(2) -0.005(2) 0.036(3)
C1 0.060(2) 0.0410(16) 0.0308(15) -0.0061(12) 0.0080(15) 0.0347(17)
C2 0.058(2) 0.0408(16) 0.0343(15) -0.0026(12) 0.0108(15) 0.0376(17)
C3 0.064(2) 0.0483(18) 0.0292(15) -0.0048(13) 0.0037(15) 0.0430(18)
C4 0.050(2) 0.0401(15) 0.0308(15) -0.0017(12) 0.0064(14) 0.0330(16)
C5 0.055(2) 0.0394(15) 0.0281(14) -0.0039(12) 0.0052(14) 0.0341(16)
C6 0.060(2) 0.0515(18) 0.0301(15) -0.0060(13) 0.0029(15) 0.0444(18)
C7 0.065(2) 0.0482(17) 0.0268(14) -0.0040(12) 0.0027(15) 0.0411(18)
C8 0.054(2) 0.0426(16) 0.0278(14) -0.0050(12) 0.0067(14) 0.0316(16)
C9 0.057(2) 0.0438(16) 0.0309(15) -0.0033(12) 0.0086(15) 0.0383(17)
C10 0.051(2) 0.0404(16) 0.0280(14) -0.0037(12) 0.0054(14) 0.0325(16)
C11 0.051(2) 0.0399(15) 0.0268(14) -0.0043(12) 0.0053(14) 0.0334(16)
C12 0.060(2) 0.0433(16) 0.0328(15) -0.0070(12) 0.0038(15) 0.0390(17)
C13 0.056(2) 0.0440(16) 0.0325(15) -0.0007(12) 0.0062(15) 0.0393(17)
C14 0.057(2) 0.0459(17) 0.0343(16) -0.0001(13) 0.0042(15) 0.0390(17)
C15 0.053(2) 0.0461(17) 0.0316(15) -0.0051(13) 0.0034(15) 0.0346(17)
C16 0.055(2) 0.0417(16) 0.0268(14) -0.0033(12) 0.0050(14) 0.0360(16)
C17 0.052(2) 0.0393(15) 0.0302(14) -0.0052(12) 0.0058(14) 0.0345(16)
C18 0.057(2) 0.0446(17) 0.0313(15) -0.0042(13) 0.0044(15) 0.0372(17)
C19 0.069(3) 0.0441(17) 0.0339(16) -0.0081(13) 0.0113(16) 0.0402(18)
C20 0.074(3) 0.0452(18) 0.0329(16) -0.0075(13) 0.0059(17) 0.0381(19)
C21 0.078(3) 0.054(2) 0.0357(17) -0.0102(15) 0.0100(19) 0.034(2)
C22 0.083(3) 0.0481(19) 0.0413(19) -0.0155(15) 0.016(2) 0.036(2)
C23 0.101(4) 0.0441(18) 0.0436(19) -0.0111(15) 0.020(2) 0.040(2)
C24 0.087(3) 0.0462(18) 0.0388(17) -0.0045(14) 0.0148(19) 0.041(2)
C25 0.065(2) 0.0426(17) 0.0416(17) 0.0000(13) 0.0107(17) 0.0415(18)
C26 0.071(3) 0.0470(18) 0.0387(16) 0.0022(14) 0.0155(17) 0.0432(19)
C27 0.064(3) 0.0488(18) 0.0404(17) -0.0004(14) 0.0142(17) 0.0407(19)
C28 0.071(3) 0.0530(19) 0.0487(19) 0.0046(15) 0.0165(19) 0.048(2)
C29 0.092(3) 0.068(2) 0.062(2) 0.0218(19) 0.030(2) 0.064(3)
C30 0.079(3) 0.058(2) 0.051(2) 0.0123(16) 0.022(2) 0.049(2)
C31 0.068(3) 0.057(2) 0.0341(16) -0.0018(14) 0.0033(17) 0.042(2)
C32 0.113(4) 0.059(2) 0.050(2) -0.0002(18) -0.005(2) 0.054(3)
C33 0.127(5) 0.080(3) 0.050(2) 0.012(2) -0.003(3) 0.062(3)
C34 0.081(3) 0.096(3) 0.043(2) 0.014(2) 0.004(2) 0.054(3)
C35 0.078(3) 0.086(3) 0.0328(18) 0.0016(18) 0.0049(19) 0.040(3)
C36 0.063(3) 0.058(2) 0.0382(18) -0.0017(15) 0.0009(18) 0.030(2)
C37 0.061(2) 0.0447(17) 0.0261(14) -0.0091(12) 0.0026(15) 0.0328(17)
C38 0.080(3) 0.059(2) 0.0331(16) -0.0022(15) 0.0121(18) 0.046(2)
C39 0.076(3) 0.070(2) 0.0282(16) -0.0021(15) 0.0094(18) 0.042(2)
C40 0.072(3) 0.061(2) 0.0321(17) -0.0116(15) 0.0101(18) 0.036(2)
C41 0.074(3) 0.0525(19) 0.0372(17) -0.0120(14) 0.0072(18) 0.038(2)
C42 0.067(3) 0.0494(18) 0.0315(15) -0.0047(13) 0.0093(16) 0.0378(19)
C43 0.061(2) 0.0530(19) 0.0405(17) 0.0014(14) 0.0064(17) 0.0474(19)
C44 0.078(3) 0.062(2) 0.057(2) 0.0150(18) 0.024(2) 0.056(2)
C45 0.076(3) 0.063(2) 0.069(2) 0.0118(19) 0.025(2) 0.057(2)
C46 0.068(3) 0.0510(19) 0.056(2) 0.0071(16) 0.014(2) 0.044(2)
C47 0.078(3) 0.058(2) 0.047(2) 0.0082(16) 0.012(2) 0.049(2)
C48 0.076(3) 0.056(2) 0.0477(19) 0.0060(16) 0.0148(19) 0.048(2)
C49 0.061(3) 0.0550(19) 0.0304(15) 0.0000(13) 0.0040(16) 0.0384(19)
C50 0.064(3) 0.074(2) 0.0423(19) 0.0105(17) 0.0052(19) 0.040(2)
C51 0.057(3) 0.097(3) 0.043(2) 0.015(2) 0.0066(19) 0.034(2)
C52 0.062(3) 0.094(3) 0.0305(17) 0.0065(18) 0.0013(18) 0.032(2)
C53 0.077(3) 0.120(4) 0.0295(18) 0.006(2) 0.006(2) 0.044(3)
C54 0.059(3) 0.089(3) 0.0395(19) 0.0053(18) 0.0088(19) 0.039(2)
C55 0.093(4) 0.060(2) 0.043(2) -0.0178(18) 0.012(2) 0.038(3)
C56 0.079(3) 0.055(2) 0.057(2) 0.0085(17) 0.019(2) 0.049(2)
C57 0.103(5) 0.157(5) 0.053(3) 0.023(3) 0.000(3) 0.082(4)
C58 0.070(3) 0.081(3) 0.0356(19) -0.0176(18) 0.010(2) 0.042(2)
C59 0.077(3) 0.054(2) 0.060(2) 0.0062(18) 0.013(2) 0.047(2)
C60 0.087(4) 0.114(4) 0.044(2) 0.004(3) 0.006(2) 0.046(3)
C61 0.123(4) 0.075(3) 0.040(2) -0.0083(19) 0.000(2) 0.049(3)
C62 0.176(6) 0.052(2) 0.067(3) -0.002(2) 0.034(3) 0.056(3)
C63 0.095(4) 0.085(3) 0.065(3) 0.020(2) 0.043(3) 0.064(3)
C64 0.150(6) 0.134(5) 0.105(4) 0.070(4) 0.072(4) 0.115(5)
C65 0.247(10) 0.088(4) 0.133(6) 0.035(4) -0.041(6) 0.077(5)
C66 0.109(5) 0.106(4) 0.048(2) -0.009(2) -0.011(3) 0.032(3)
C67 0.134(5) 0.103(4) 0.040(2) 0.015(2) 0.026(3) 0.062(4)
C68 0.127(5) 0.062(2) 0.068(3) -0.005(2) 0.028(3) 0.063(3)
C69 0.113(5) 0.099(4) 0.125(4) 0.054(3) 0.076(4) 0.086(4)
C70 0.148(5) 0.095(3) 0.068(3) 0.032(3) 0.042(3) 0.090(4)
C71 0.080(4) 0.198(7) 0.055(3) 0.024(4) 0.009(3) 0.042(4)
C72 0.101(5) 0.261(9) 0.039(3) 0.026(4) 0.024(3) 0.054(6)

loop_
_atom_type_symbol
_atom_type_description
_atom_type_scat_dispersion_real
_atom_type_scat_dispersion_imag
_atom_type_scat_source
C C 0.0181 0.0091
;
International Tables for Crystallography
(Vol. C, Tables 4.2.6.8 and 6.1.1.4)
;
H H 0.0000 0.0000
;
International Tables for Crystallography
(Vol. C, Table 6.1.1.4)
;
O O 0.0492 0.0322
;
International Tables for Crystallography
(Vol. C, Tables 4.2.6.8 and 6.1.1.4)
;

loop_
_geom_angle_atom_site_label_1
_geom_angle_atom_site_label_2
_geom_angle_atom_site_label_3
_geom_angle
C55 O2 H73A 109.5
C56 O3 H74A 109.5
C57 O6 H75A 109.5
C58 O8 H76A 109.5
C59 O9 H77A 109.5
C60 O12 H78A 109.5
C18 C1 C2 117.7(3)
C18 C1 C19 118.4(3)
C2 C1 C19 123.7(2)
C3 C2 C1 119.6(3)
C3 C2 C25 117.5(3)
C1 C2 C25 122.9(3)
C2 C3 C4 123.4(3)
C2 C3 H3 118.3
C4 C3 H3 118.3
C3 C4 C17 117.2(3)
C3 C4 C5 122.2(3)
C17 C4 C5 120.6(2)
C6 C5 C10 117.9(3)
C6 C5 C4 122.0(2)
C10 C5 C4 119.9(3)
C7 C6 C5 124.0(3)
C7 C6 H6 118.0
C5 C6 H6 118.0
C6 C7 C8 118.6(3)
C6 C7 C31 117.6(3)
C8 C7 C31 123.6(3)
C9 C8 C7 117.6(3)
C9 C8 C37 118.6(3)
C7 C8 C37 123.7(3)
C8 C9 C10 123.9(3)
C8 C9 H9 118.1
C10 C9 H9 118.1
C9 C10 C5 118.0(3)
C9 C10 C11 122.2(2)
C5 C10 C11 119.8(2)
C16 C11 C12 117.7(3)
C16 C11 C10 120.5(2)
C12 C11 C10 121.7(2)
C13 C12 C11 122.8(3)
C13 C12 H12 118.6
C11 C12 H12 118.6
C12 C13 C14 119.4(2)
C12 C13 C43 119.5(3)
C14 C13 C43 121.0(3)
C15 C14 C13 117.4(3)
C15 C14 C49 119.9(3)
C13 C14 C49 122.3(3)
C14 C15 C16 123.4(3)
C14 C15 H15 118.3
C16 C15 H15 118.3
C15 C16 C11 118.9(2)
C15 C16 C17 121.4(2)
C11 C16 C17 119.7(3)
C18 C17 C4 119.2(2)
C18 C17 C16 121.5(3)
C4 C17 C16 119.2(2)
C1 C18 C17 122.8(3)
C1 C18 H18 118.6
C17 C18 H18 118.6
C20 C19 C24 117.8(3)
C20 C19 C1 121.1(3)
C24 C19 C1 121.0(3)
C19 C20 C21 123.1(3)
C19 C20 H20 118.5
C21 C20 H20 118.5
C20 C21 C22 117.2(3)
C20 C21 C61 120.5(3)
C22 C21 C61 122.2(3)
C23 C22 C21 121.7(3)
C23 C22 C55 119.3(3)
C21 C22 C55 119.0(3)
C22 C23 C24 118.5(3)
C22 C23 C62 122.4(3)
C24 C23 C62 119.0(3)
C23 C24 C19 121.7(3)
C23 C24 H24 119.2
C19 C24 H24 119.2
C30 C25 C26 119.0(3)
C30 C25 C2 119.6(3)
C26 C25 C2 121.4(3)
C27 C26 C25 121.0(3)
C27 C26 H26 119.5
C25 C26 H26 119.5
C26 C27 C28 118.9(3)
C26 C27 C63 117.8(3)
C28 C27 C63 123.2(3)
C29 C28 C27 120.7(3)
C29 C28 C56 119.4(3)
C27 C28 C56 119.8(3)
C28 C29 C30 118.8(3)
C28 C29 C64 125.0(3)
C30 C29 C64 116.1(4)
C25 C30 C29 121.3(4)
C25 C30 H30 119.4
C29 C30 H30 119.4
C36 C31 C32 118.0(3)
C36 C31 C7 122.8(3)
C32 C31 C7 119.1(3)
C31 C32 C33 121.7(4)
C31 C32 H32 119.1
C33 C32 H32 119.1
C34 C33 C32 119.4(4)
C34 C33 C65 123.3(4)
C32 C33 C65 117.3(5)
C33 C34 C35 120.9(3)
C33 C34 C57 117.2(4)
C35 C34 C57 121.9(5)
C34 C35 C36 118.7(4)
C34 C35 C66 123.3(4)
C36 C35 C66 118.0(4)
C31 C36 C35 121.2(4)
C31 C36 H36 119.4
C35 C36 H36 119.4
C38 C37 C42 117.5(3)
C38 C37 C8 122.6(3)
C42 C37 C8 119.8(3)
C37 C38 C39 122.2(3)
C37 C38 H38 118.9
C39 C38 H38 118.9
C38 C39 C40 118.6(3)
C38 C39 C67 119.4(3)
C40 C39 C67 122.0(3)
C41 C40 C39 120.6(3)
C41 C40 C58 120.9(3)
C39 C40 C58 118.5(3)
C42 C41 C40 118.7(3)
C42 C41 C68 120.0(4)
C40 C41 C68 121.3(3)
C41 C42 C37 122.3(3)
C41 C42 H42 118.9
C37 C42 H42 118.9
C48 C43 C44 118.5(3)
C48 C43 C13 119.3(3)
C44 C43 C13 122.1(3)
C43 C44 C45 121.9(4)
C43 C44 H44 119.0
C45 C44 H44 119.0
C44 C45 C46 117.9(4)
C44 C45 C69 118.3(4)
C46 C45 C69 123.7(3)
C47 C46 C45 121.1(3)
C47 C46 C59 118.8(3)
C45 C46 C59 120.1(3)
C46 C47 C48 118.1(3)
C46 C47 C70 123.9(3)
C48 C47 C70 117.9(4)
C43 C48 C47 122.3(4)
C43 C48 H48 118.9
C47 C48 H48 118.9
C54 C49 C50 117.7(3)
C54 C49 C14 122.6(4)
C50 C49 C14 119.6(3)
C51 C50 C49 122.0(4)
C51 C50 H50 119.0
C49 C50 H50 119.0
C50 C51 C52 119.3(4)
C50 C51 C71 119.8(4)
C52 C51 C71 120.8(4)
C51 C52 C53 120.6(4)
C51 C52 C60 120.0(5)
C53 C52 C60 119.4(4)
C54 C53 C52 118.1(4)
C54 C53 C72 122.6(5)
C52 C53 C72 119.2(4)
C49 C54 C53 122.3(4)
C49 C54 H54 118.9
C53 C54 H54 118.9
O1 C55 O2 122.6(4)
O1 C55 C22 122.6(4)
O2 C55 C22 114.7(5)
O4 C56 O3 122.7(3)
O4 C56 C28 120.3(3)
O3 C56 C28 117.0(3)
O5 C57 O6 120.4(5)
O5 C57 C34 124.2(5)
O6 C57 C34 115.0(4)
O7 C58 O8 124.1(3)
O7 C58 C40 119.6(4)
O8 C58 C40 116.3(4)
O10 C59 O9 123.3(3)
O10 C59 C46 119.8(3)
O9 C59 C46 116.8(3)
O11 C60 O12 125.0(5)
O11 C60 C52 122.2(6)
O12 C60 C52 112.9(5)
C21 C61 H61A 109.5
C21 C61 H61B 109.5
H61A C61 H61B 109.5
C21 C61 H61C 109.5
H61A C61 H61C 109.5
H61B C61 H61C 109.5
C23 C62 H62A 109.5
C23 C62 H62B 109.5
H62A C62 H62B 109.5
C23 C62 H62C 109.5
H62A C62 H62C 109.5
H62B C62 H62C 109.5
C27 C63 H63A 109.5
C27 C63 H63B 109.5
H63A C63 H63B 109.5
C27 C63 H63C 109.5
H63A C63 H63C 109.5
H63B C63 H63C 109.5
C29 C64 H64A 109.5
C29 C64 H64B 109.5
H64A C64 H64B 109.5
C29 C64 H64C 109.5
H64A C64 H64C 109.5
H64B C64 H64C 109.5
C33 C65 H65A 109.5
C33 C65 H65B 109.5
H65A C65 H65B 109.5
C33 C65 H65C 109.5
H65A C65 H65C 109.5
H65B C65 H65C 109.5
C35 C66 H66A 109.5
C35 C66 H66B 109.5
H66A C66 H66B 109.5
C35 C66 H66C 109.5
H66A C66 H66C 109.5
H66B C66 H66C 109.5
C39 C67 H67A 109.5
C39 C67 H67B 109.5
H67A C67 H67B 109.5
C39 C67 H67C 109.5
H67A C67 H67C 109.5
H67B C67 H67C 109.5
C41 C68 H68A 109.5
C41 C68 H68B 109.5
H68A C68 H68B 109.5
C41 C68 H68C 109.5
H68A C68 H68C 109.5
H68B C68 H68C 109.5
C45 C69 H69A 109.5
C45 C69 H69B 109.5
H69A C69 H69B 109.5
C45 C69 H69C 109.5
H69A C69 H69C 109.5
H69B C69 H69C 109.5
C47 C70 H70A 109.5
C47 C70 H70B 109.5
H70A C70 H70B 109.5
C47 C70 H70C 109.5
H70A C70 H70C 109.5
H70B C70 H70C 109.5
C51 C71 H71A 109.5
C51 C71 H71B 109.5
H71A C71 H71B 109.5
C51 C71 H71C 109.5
H71A C71 H71C 109.5
H71B C71 H71C 109.5
C53 C72 H72A 109.5
C53 C72 H72B 109.5
H72A C72 H72B 109.5
C53 C72 H72C 109.5
H72A C72 H72C 109.5
H72B C72 H72C 109.5

loop_
_geom_bond_atom_site_label_1
_geom_bond_atom_site_label_2
_geom_bond_distance
O1 C55 1.181(6)
O2 C55 1.272(6)
O2 H73A 0.8200
O3 C56 1.268(4)
O3 H74A 0.8200
O4 C56 1.248(5)
O5 C57 1.152(7)
O6 C57 1.231(6)
O6 H75A 0.8200
O7 C58 1.216(5)
O8 C58 1.254(6)
O8 H76A 0.8200
O9 C59 1.270(4)
O9 H77A 0.8200
O10 C59 1.242(5)
O11 C60 1.214(6)
O12 C60 1.276(7)
O12 H78A 0.8200
C1 C18 1.398(4)
C1 C2 1.409(4)
C1 C19 1.488(4)
C2 C3 1.380(4)
C2 C25 1.500(4)
C3 C4 1.406(4)
C3 H3 0.9300
C4 C17 1.413(4)
C4 C5 1.460(4)
C5 C6 1.400(4)
C5 C10 1.410(4)
C6 C7 1.378(4)
C6 H6 0.9300
C7 C8 1.421(4)
C7 C31 1.494(4)
C8 C9 1.389(4)
C8 C37 1.490(4)
C9 C10 1.404(4)
C9 H9 0.9300
C10 C11 1.461(4)
C11 C16 1.408(4)
C11 C12 1.412(4)
C12 C13 1.376(4)
C12 H12 0.9300
C13 C14 1.421(4)
C13 C43 1.493(3)
C14 C15 1.390(4)
C14 C49 1.476(5)
C15 C16 1.394(4)
C15 H15 0.9300
C16 C17 1.477(4)
C17 C18 1.402(4)
C18 H18 0.9300
C19 C20 1.377(4)
C19 C24 1.393(4)
C20 C21 1.395(4)
C20 H20 0.9300
C21 C22 1.399(5)
C21 C61 1.500(5)
C22 C23 1.389(5)
C22 C55 1.509(5)
C23 C24 1.393(4)
C23 C62 1.511(5)
C24 H24 0.9300
C25 C30 1.380(5)
C25 C26 1.393(5)
C26 C27 1.389(4)
C26 H26 0.9300
C27 C28 1.399(5)
C27 C63 1.504(5)
C28 C29 1.390(6)
C28 C56 1.498(4)
C29 C30 1.396(4)
C29 C64 1.530(6)
C30 H30 0.9300
C31 C36 1.380(5)
C31 C32 1.382(5)
C32 C33 1.394(5)
C32 H32 0.9300
C33 C34 1.362(7)
C33 C65 1.514(7)
C34 C35 1.386(6)
C34 C57 1.507(6)
C35 C36 1.407(5)
C35 C66 1.511(7)
C36 H36 0.9300
C37 C38 1.382(5)
C37 C42 1.398(4)
C38 C39 1.393(4)
C38 H38 0.9300
C39 C40 1.399(5)
C39 C67 1.509(5)
C40 C41 1.395(5)
C40 C58 1.509(4)
C41 C42 1.381(4)
C41 C68 1.506(5)
C42 H42 0.9300
C43 C48 1.371(5)
C43 C44 1.379(5)
C44 C45 1.397(4)
C44 H44 0.9300
C45 C46 1.404(5)
C45 C69 1.509(6)
C46 C47 1.389(5)
C46 C59 1.511(4)
C47 C48 1.398(4)
C47 C70 1.513(6)
C48 H48 0.9300
C49 C54 1.382(5)
C49 C50 1.390(6)
C50 C51 1.366(5)
C50 H50 0.9300
C51 C52 1.387(6)
C51 C71 1.525(8)
C52 C53 1.401(7)
C52 C60 1.485(6)
C53 C54 1.383(6)
C53 C72 1.501(6)
C54 H54 0.9300
C61 H61A 0.9600
C61 H61B 0.9600
C61 H61C 0.9600
C62 H62A 0.9600
C62 H62B 0.9600
C62 H62C 0.9600
C63 H63A 0.9600
C63 H63B 0.9600
C63 H63C 0.9600
C64 H64A 0.9600
C64 H64B 0.9600
C64 H64C 0.9600
C65 H65A 0.9600
C65 H65B 0.9600
C65 H65C 0.9600
C66 H66A 0.9600
C66 H66B 0.9600
C66 H66C 0.9600
C67 H67A 0.9600
C67 H67B 0.9600
C67 H67C 0.9600
C68 H68A 0.9600
C68 H68B 0.9600
C68 H68C 0.9600
C69 H69A 0.9600
C69 H69B 0.9600
C69 H69C 0.9600
C70 H70A 0.9600
C70 H70B 0.9600
C70 H70C 0.9600
C71 H71A 0.9600
C71 H71B 0.9600
C71 H71C 0.9600
C72 H72A 0.9600
C72 H72B 0.9600
C72 H72C 0.9600

loop_
_geom_hbond_atom_site_label_D
_geom_hbond_atom_site_label_H
_geom_hbond_atom_site_label_A
_geom_hbond_site_symmetry_A
_geom_hbond_distance_DA
_geom_hbond_distance_DH
_geom_hbond_distance_HA
_geom_hbond_angle_DHA
_geom_hbond_publ_flag
O2 H73A O7 1_566 2.566(5) 0.820 1.784 158.9 no
O3 H74A O10 1_465 2.638(5) 0.820 1.829 168.6 no
O6 H75A O11 1_454 2.605(7) 0.820 1.804 165.1 no
O9 H77A O4 1_645 2.647(5) 0.820 1.833 171.6 no
O12 H78A O8 2_666 2.507(4) 0.820 1.729 157.8 no

loop_
_geom_torsion_atom_site_label_1
_geom_torsion_atom_site_label_2
_geom_torsion_atom_site_label_3
_geom_torsion_atom_site_label_4
_geom_torsion
C18 C1 C2 C3 -1.5(6)
C19 C1 C2 C3 173.5(4)
C18 C1 C2 C25 -179.8(4)
C19 C1 C2 C25 -4.8(6)
C1 C2 C3 C4 -1.1(6)
C25 C2 C3 C4 177.3(4)
C2 C3 C4 C17 3.8(6)
C2 C3 C4 C5 -173.2(4)
C3 C4 C5 C6 1.6(6)
C17 C4 C5 C6 -175.4(4)
C3 C4 C5 C10 177.0(4)
C17 C4 C5 C10 0.0(6)
C10 C5 C6 C7 -2.3(6)
C4 C5 C6 C7 173.2(4)
C5 C6 C7 C8 0.9(6)
C5 C6 C7 C31 -174.3(4)
C6 C7 C8 C9 0.6(6)
C31 C7 C8 C9 175.5(4)
C6 C7 C8 C37 -175.6(4)
C31 C7 C8 C37 -0.7(6)
C7 C8 C9 C10 -0.7(6)
C37 C8 C9 C10 175.7(4)
C8 C9 C10 C5 -0.7(6)
C8 C9 C10 C11 -178.8(4)
C6 C5 C10 C9 2.1(6)
C4 C5 C10 C9 -173.5(3)
C6 C5 C10 C11 -179.8(4)
C4 C5 C10 C11 4.6(6)
C9 C10 C11 C16 172.3(4)
C5 C10 C11 C16 -5.8(6)
C9 C10 C11 C12 -8.5(6)
C5 C10 C11 C12 173.5(4)
C16 C11 C12 C13 -0.7(6)
C10 C11 C12 C13 -179.9(4)
C11 C12 C13 C14 -3.4(6)
C11 C12 C13 C43 173.4(4)
C12 C13 C14 C15 5.4(6)
C43 C13 C14 C15 -171.3(4)
C12 C13 C14 C49 -168.4(4)
C43 C13 C14 C49 14.8(6)
C13 C14 C15 C16 -3.6(6)
C49 C14 C15 C16 170.4(4)
C14 C15 C16 C11 -0.4(6)
C14 C15 C16 C17 179.2(4)
C12 C11 C16 C15 2.6(6)
C10 C11 C16 C15 -178.2(4)
C12 C11 C16 C17 -177.1(3)
C10 C11 C16 C17 2.2(6)
C3 C4 C17 C18 -3.8(6)
C5 C4 C17 C18 173.2(3)
C3 C4 C17 C16 179.3(3)
C5 C4 C17 C16 -3.6(6)
C15 C16 C17 C18 6.1(6)
C11 C16 C17 C18 -174.3(4)
C15 C16 C17 C4 -177.2(4)
C11 C16 C17 C4 2.4(6)
C2 C1 C18 C17 1.4(6)
C19 C1 C18 C17 -173.9(4)
C4 C17 C18 C1 1.4(6)
C16 C17 C18 C1 178.1(4)
C18 C1 C19 C20 -41.7(6)
C2 C1 C19 C20 143.3(4)
C18 C1 C19 C24 135.1(4)
C2 C1 C19 C24 -39.9(6)
C24 C19 C20 C21 1.6(7)
C1 C19 C20 C21 178.5(4)
C19 C20 C21 C22 -0.6(7)
C19 C20 C21 C61 179.2(5)
C20 C21 C22 C23 -0.4(7)
C61 C21 C22 C23 179.9(5)
C20 C21 C22 C55 -177.8(4)
C61 C21 C22 C55 2.5(7)
C21 C22 C23 C24 0.2(7)
C55 C22 C23 C24 177.6(5)
C21 C22 C23 C62 179.0(5)
C55 C22 C23 C62 -3.6(8)
C22 C23 C24 C19 0.8(7)
C62 C23 C24 C19 -178.0(5)
C20 C19 C24 C23 -1.8(7)
C1 C19 C24 C23 -178.6(4)
C3 C2 C25 C30 -53.8(5)
C1 C2 C25 C30 124.5(4)
C3 C2 C25 C26 127.0(4)
C1 C2 C25 C26 -54.7(6)
C30 C25 C26 C27 -4.6(6)
C2 C25 C26 C27 174.6(4)
C25 C26 C27 C28 2.1(6)
C25 C26 C27 C63 179.6(4)
C26 C27 C28 C29 1.4(6)
C63 C27 C28 C29 -176.0(5)
C26 C27 C28 C56 -176.4(4)
C63 C27 C28 C56 6.2(6)
C27 C28 C29 C30 -2.3(7)
C56 C28 C29 C30 175.6(4)
C27 C28 C29 C64 -179.4(5)
C56 C28 C29 C64 -1.6(8)
C26 C25 C30 C29 3.7(6)
C2 C25 C30 C29 -175.5(4)
C28 C29 C30 C25 -0.3(7)
C64 C29 C30 C25 177.1(5)
C6 C7 C31 C36 -135.3(4)
C8 C7 C31 C36 49.8(6)
C6 C7 C31 C32 47.7(6)
C8 C7 C31 C32 -127.2(5)
C36 C31 C32 C33 -1.5(8)
C7 C31 C32 C33 175.6(5)
C31 C32 C33 C34 -1.9(9)
C31 C32 C33 C65 -178.7(7)
C32 C33 C34 C35 2.3(9)
C65 C33 C34 C35 178.9(7)
C32 C33 C34 C57 -177.4(5)
C65 C33 C34 C57 -0.7(10)
C33 C34 C35 C36 0.6(8)
C57 C34 C35 C36 -179.7(5)
C33 C34 C35 C66 -180.0(6)
C57 C34 C35 C66 -0.3(8)
C32 C31 C36 C35 4.5(7)
C7 C31 C36 C35 -172.5(4)
C34 C35 C36 C31 -4.1(7)
C66 C35 C36 C31 176.5(5)
C9 C8 C37 C38 -135.9(4)
C7 C8 C37 C38 40.2(6)
C9 C8 C37 C42 41.6(5)
C7 C8 C37 C42 -142.3(4)
C42 C37 C38 C39 3.5(6)
C8 C37 C38 C39 -178.9(4)
C37 C38 C39 C40 -3.1(7)
C37 C38 C39 C67 173.4(5)
C38 C39 C40 C41 0.8(7)
C67 C39 C40 C41 -175.6(5)
C38 C39 C40 C58 -177.3(4)
C67 C39 C40 C58 6.3(7)
C39 C40 C41 C42 0.9(7)
C58 C40 C41 C42 179.0(4)
C39 C40 C41 C68 -179.8(5)
C58 C40 C41 C68 -1.7(7)
C40 C41 C42 C37 -0.5(7)
C68 C41 C42 C37 -179.7(4)
C38 C37 C42 C41 -1.6(6)
C8 C37 C42 C41 -179.3(4)
C12 C13 C43 C48 -127.9(4)
C14 C13 C43 C48 48.8(6)
C12 C13 C43 C44 54.0(6)
C14 C13 C43 C44 -129.3(4)
C48 C43 C44 C45 3.7(7)
C13 C43 C44 C45 -178.2(4)
C43 C44 C45 C46 -2.8(7)
C43 C44 C45 C69 -179.0(5)
C44 C45 C46 C47 -0.5(7)
C69 C45 C46 C47 175.4(5)
C44 C45 C46 C59 178.6(4)
C69 C45 C46 C59 -5.5(7)
C45 C46 C47 C48 2.8(7)
C59 C46 C47 C48 -176.3(4)
C45 C46 C47 C70 -177.8(5)
C59 C46 C47 C70 3.2(7)
C44 C43 C48 C47 -1.3(6)
C13 C43 C48 C47 -179.4(4)
C46 C47 C48 C43 -1.9(7)
C70 C47 C48 C43 178.6(5)
C15 C14 C49 C54 50.3(5)
C13 C14 C49 C54 -136.0(4)
C15 C14 C49 C50 -126.1(4)
C13 C14 C49 C50 47.6(5)
C54 C49 C50 C51 -1.3(6)
C14 C49 C50 C51 175.3(4)
C49 C50 C51 C52 0.3(6)
C49 C50 C51 C71 -176.6(5)
C50 C51 C52 C53 1.5(7)
C71 C51 C52 C53 178.4(5)
C50 C51 C52 C60 -179.8(5)
C71 C51 C52 C60 -2.9(8)
C51 C52 C53 C54 -2.3(7)
C60 C52 C53 C54 179.0(5)
C51 C52 C53 C72 -178.9(6)
C60 C52 C53 C72 2.5(8)
C50 C49 C54 C53 0.4(6)
C14 C49 C54 C53 -176.0(4)
C52 C53 C54 C49 1.3(7)
C72 C53 C54 C49 177.8(6)
C23 C22 C55 O1 -93.0(6)
C21 C22 C55 O1 84.5(7)
C23 C22 C55 O2 84.9(6)
C21 C22 C55 O2 -97.7(5)
C29 C28 C56 O4 44.6(7)
C27 C28 C56 O4 -137.6(5)
C29 C28 C56 O3 -135.8(5)
C27 C28 C56 O3 42.1(6)
C33 C34 C57 O5 -45.5(12)
C35 C34 C57 O5 134.8(10)
C33 C34 C57 O6 127.2(7)
C35 C34 C57 O6 -52.5(9)
C41 C40 C58 O7 94.8(6)
C39 C40 C58 O7 -87.1(6)
C41 C40 C58 O8 -85.2(6)
C39 C40 C58 O8 92.9(5)
C47 C46 C59 O10 -41.7(7)
C45 C46 C59 O10 139.3(5)
C47 C46 C59 O9 136.9(5)
C45 C46 C59 O9 -42.2(6)
C51 C52 C60 O11 -99.2(7)
C53 C52 C60 O11 79.5(7)
C51 C52 C60 O12 80.5(6)
C53 C52 C60 O12 -100.9(6)
